data_7002503
loop_
_publ_author_name
'Robertson, Stuart D.'
'Ritch, Jamie S.'
'Chivers, Tristram'

_publ_section_title
;
 Palladium and platinum complexes of tellurium-containing
 imidodiphosphinate ligands: nucleophilic attack of
 Li[(PiPr2)(TePiPr2)N] on coordinated 1,5-cyclooctadiene
;
_journal_issue 40
_journal_name_full 'Dalton Transactions'
_journal_page_first 8582
_journal_page_last 8592
_journal_paper_doi 10.1039/b911490d
_journal_year 2009
_chemical_formula_moiety 'C24 H56 N2 P4 Pd Te2'
_chemical_formula_sum 'C24 H56 N2 P4 Pd Te2'
_chemical_formula_weight 858.19
_chemical_name_systematic
;
?
;
_space_group_IT_number 2
_symmetry_cell_setting triclinic
_symmetry_space_group_name_Hall '-P 1'
_symmetry_space_group_name_H-M 'P -1'
_atom_sites_solution_hydrogens geom
_atom_sites_solution_primary direct
_atom_sites_solution_secondary difmap
_audit_creation_method SHELXL-97
_cell_angle_alpha 107.70(3)
_cell_angle_beta 109.99(3)
_cell_angle_gamma 96.57(3)
_cell_formula_units_Z 1
_cell_length_a 8.7995(18)
_cell_length_b 10.319(2)
_cell_length_c 10.726(2)
_cell_measurement_reflns_used 11867
_cell_measurement_temperature 173(2)
_cell_measurement_theta_max 27.53
_cell_measurement_theta_min 3.25
_cell_volume 845.6(4)
_computing_cell_refinement 'Nonius DENZO'
_computing_data_collection 'Nonius COLLECT'
_computing_data_reduction 'Nonius DENZO'
_computing_molecular_graphics 'Bruker SHELXTL'
_computing_publication_material 'Bruker SHELXTL'
_computing_structure_refinement 'SHELXL-97 (Sheldrick, 1997)'
_computing_structure_solution 'SHELXS-97 (Sheldrick, 1990)'
_diffrn_ambient_temperature 173(2)
_diffrn_measured_fraction_theta_full 0.987
_diffrn_measured_fraction_theta_max 0.987
_diffrn_measurement_device_type 'Nonius KappaCCD'
_diffrn_measurement_method 'phi\omega scans'
_diffrn_radiation_monochromator graphite
_diffrn_radiation_source 'fine-focus sealed tube'
_diffrn_radiation_type MoK\a
_diffrn_radiation_wavelength 0.71073
_diffrn_reflns_av_R_equivalents 0.0188
_diffrn_reflns_av_sigmaI/netI 0.0255
_diffrn_reflns_limit_h_max 11
_diffrn_reflns_limit_h_min -11
_diffrn_reflns_limit_k_max 13
_diffrn_reflns_limit_k_min -13
_diffrn_reflns_limit_l_max 13
_diffrn_reflns_limit_l_min -13
_diffrn_reflns_number 11867
_diffrn_reflns_theta_full 27.53
_diffrn_reflns_theta_max 27.53
_diffrn_reflns_theta_min 3.25
_exptl_absorpt_coefficient_mu 2.444
_exptl_absorpt_correction_T_max 0.8672
_exptl_absorpt_correction_T_min 0.7921
_exptl_absorpt_correction_type integration
_exptl_absorpt_process_details 'HKL Scalepack (Otwinowski & Minor 1997)'
_exptl_crystal_colour orange
_exptl_crystal_density_diffrn 1.685
_exptl_crystal_density_method 'not measured'
_exptl_crystal_description rod
_exptl_crystal_F_000 424
_exptl_crystal_size_max 0.16
_exptl_crystal_size_mid 0.08
_exptl_crystal_size_min 0.06
_refine_diff_density_max 0.430
_refine_diff_density_min -0.652
_refine_diff_density_rms 0.078
_refine_ls_extinction_method none
_refine_ls_goodness_of_fit_ref 1.065
_refine_ls_hydrogen_treatment constr
_refine_ls_matrix_type full
_refine_ls_number_parameters 159
_refine_ls_number_reflns 3852
_refine_ls_number_restraints 0
_refine_ls_restrained_S_all 1.065
_refine_ls_R_factor_all 0.0222
_refine_ls_R_factor_gt 0.0207
_refine_ls_shift/su_max 0.002
_refine_ls_shift/su_mean 0.000
_refine_ls_structure_factor_coef Fsqd
_refine_ls_weighting_details 'calc w=1/[\s^2^(Fo^2^)+(0.0181P)^2^+0.8707P] where P=(Fo^2^+2Fc^2^)/3'
_refine_ls_weighting_scheme calc
_refine_ls_wR_factor_gt 0.0505
_refine_ls_wR_factor_ref 0.0518
_reflns_number_gt 3670
_reflns_number_total 3852
_reflns_threshold_expression >2sigma(I)
_cod_data_source_file b911490d.txt
_cod_data_source_block compound-trans7
_cod_depositor_comments
;
The following automatic conversions were performed:
'_symmetry_cell_setting' value 'Triclinic' changed to 'triclinic'
according to '/home/saulius/struct/CIF-dictionaries/cif_core.dic'
dictionary named 'cif_core.dic' version 2.4.1 from 2010-06-29.

Automatic conversion script
Id: cif_fix_enum 1527 2010-12-29 10:47:43Z saulius 
;
_cod_original_sg_symbol_H-M P-1
_cod_database_code 7002503

loop_
_symmetry_equiv_pos_as_xyz
'x, y, z'
'-x, -y, -z'

loop_
_atom_site_label
_atom_site_type_symbol
_atom_site_fract_x
_atom_site_fract_y
_atom_site_fract_z
_atom_site_U_iso_or_equiv
_atom_site_adp_type
_atom_site_occupancy
_atom_site_symmetry_multiplicity
_atom_site_calc_flag
_atom_site_refinement_flags
_atom_site_disorder_assembly
_atom_site_disorder_group
Pd1 Pd 0.5000 0.5000 0.5000 0.01586(6) Uani 1 2 d S . .
Te1 Te 0.353022(18) 0.296868(14) 0.546698(14) 0.02358(5) Uani 1 1 d . . .
P1 P 0.25858(7) 0.13605(6) 0.29887(6) 0.01954(11) Uani 1 1 d . . .
C1 C 0.0434(4) -0.0588(3) 0.3333(3) 0.0383(6) Uani 1 1 d . . .
H1A H -0.0720 -0.1088 0.3041 0.057 Uiso 1 1 calc R . .
H1B H 0.0872 0.0041 0.4335 0.057 Uiso 1 1 calc R . .
H1C H 0.1117 -0.1266 0.3218 0.057 Uiso 1 1 calc R . .
C2 C 0.0486(3) 0.0269(3) 0.2405(2) 0.0288(5) Uani 1 1 d . . .
H2A H 0.0164 -0.0405 0.1410 0.035 Uiso 1 1 calc R . .
C3 C -0.0773(3) 0.1169(3) 0.2367(3) 0.0455(7) Uani 1 1 d . . .
H3A H -0.1901 0.0563 0.1942 0.068 Uiso 1 1 calc R . .
H3B H -0.0688 0.1732 0.1793 0.068 Uiso 1 1 calc R . .
H3C H -0.0539 0.1792 0.3340 0.068 Uiso 1 1 calc R . .
C4 C 0.3470(5) -0.0817(3) 0.1353(3) 0.0510(8) Uani 1 1 d . . .
H4A H 0.4159 -0.1499 0.1325 0.076 Uiso 1 1 calc R . .
H4B H 0.3666 -0.0241 0.0820 0.076 Uiso 1 1 calc R . .
H4C H 0.2291 -0.1315 0.0921 0.076 Uiso 1 1 calc R . .
C5 C 0.3932(3) 0.0128(3) 0.2907(3) 0.0307(5) Uani 1 1 d . . .
H5A H 0.3721 -0.0485 0.3426 0.037 Uiso 1 1 calc R . .
C6 C 0.5779(3) 0.0882(3) 0.3633(3) 0.0430(7) Uani 1 1 d . . .
H6A H 0.6452 0.0189 0.3582 0.064 Uiso 1 1 calc R . .
H6B H 0.6054 0.1444 0.4635 0.064 Uiso 1 1 calc R . .
H6C H 0.6017 0.1496 0.3149 0.064 Uiso 1 1 calc R . .
N1 N 0.2575(2) 0.21941(19) 0.19646(19) 0.0220(4) Uani 1 1 d . . .
P2 P 0.33685(6) 0.38940(6) 0.25474(5) 0.01757(11) Uani 1 1 d . . .
C7 C 0.5991(3) 0.3525(3) 0.1683(3) 0.0331(5) Uani 1 1 d . . .
H7A H 0.6594 0.3733 0.1122 0.050 Uiso 1 1 calc R . .
H7B H 0.5714 0.2511 0.1457 0.050 Uiso 1 1 calc R . .
H7C H 0.6694 0.4005 0.2702 0.050 Uiso 1 1 calc R . .
C8 C 0.4388(3) 0.4033(2) 0.1323(2) 0.0237(4) Uani 1 1 d . . .
H8A H 0.4688 0.5043 0.1452 0.028 Uiso 1 1 calc R . .
C9 C 0.3213(3) 0.3205(3) -0.0242(2) 0.0330(5) Uani 1 1 d . . .
H9A H 0.3781 0.3309 -0.0861 0.050 Uiso 1 1 calc R . .
H9B H 0.2211 0.3566 -0.0475 0.050 Uiso 1 1 calc R . .
H9C H 0.2896 0.2211 -0.0391 0.050 Uiso 1 1 calc R . .
C10 C 0.0883(3) 0.5054(3) 0.3198(3) 0.0384(6) Uani 1 1 d . . .
H10A H -0.0158 0.5340 0.2850 0.058 Uiso 1 1 calc R . .
H10B H 0.1704 0.5828 0.4042 0.058 Uiso 1 1 calc R . .
H10C H 0.0670 0.4235 0.3449 0.058 Uiso 1 1 calc R . .
C11 C 0.1561(3) 0.4679(2) 0.2024(2) 0.0269(5) Uani 1 1 d . . .
H11A H 0.0657 0.3944 0.1156 0.032 Uiso 1 1 calc R . .
C12 C 0.1908(3) 0.5961(3) 0.1642(3) 0.0347(6) Uani 1 1 d . . .
H12A H 0.0921 0.6344 0.1443 0.052 Uiso 1 1 calc R . .
H12B H 0.2171 0.5686 0.0796 0.052 Uiso 1 1 calc R . .
H12C H 0.2855 0.6675 0.2443 0.052 Uiso 1 1 calc R . .

loop_
_atom_site_aniso_label
_atom_site_aniso_U_11
_atom_site_aniso_U_22
_atom_site_aniso_U_33
_atom_site_aniso_U_23
_atom_site_aniso_U_13
_atom_site_aniso_U_12
Pd1 0.01659(10) 0.01470(11) 0.01382(10) 0.00439(8) 0.00461(8) 0.00163(8)
Te1 0.03034(9) 0.01958(8) 0.01634(8) 0.00489(6) 0.00835(6) -0.00264(6)
P1 0.0237(3) 0.0162(3) 0.0173(2) 0.0049(2) 0.0089(2) 0.0009(2)
C1 0.0421(15) 0.0344(14) 0.0334(13) 0.0104(11) 0.0173(11) -0.0100(11)
C2 0.0290(12) 0.0258(12) 0.0230(11) 0.0039(9) 0.0091(9) -0.0074(9)
C3 0.0234(12) 0.0498(18) 0.0563(18) 0.0206(15) 0.0092(12) 0.0002(12)
C4 0.087(2) 0.0342(15) 0.0461(17) 0.0123(13) 0.0411(17) 0.0275(16)
C5 0.0451(14) 0.0246(12) 0.0350(13) 0.0164(10) 0.0241(11) 0.0143(10)
C6 0.0395(15) 0.0537(18) 0.0577(18) 0.0348(15) 0.0276(14) 0.0260(13)
N1 0.0282(9) 0.0174(9) 0.0178(8) 0.0057(7) 0.0081(7) 0.0013(7)
P2 0.0188(2) 0.0163(3) 0.0148(2) 0.0053(2) 0.00458(19) 0.00180(19)
C7 0.0343(13) 0.0363(14) 0.0306(12) 0.0084(11) 0.0190(11) 0.0068(11)
C8 0.0304(11) 0.0205(11) 0.0186(10) 0.0064(8) 0.0104(9) 0.0003(9)
C9 0.0442(14) 0.0296(13) 0.0180(10) 0.0061(9) 0.0097(10) -0.0017(11)
C10 0.0286(13) 0.0433(16) 0.0471(15) 0.0175(13) 0.0166(12) 0.0162(11)
C11 0.0220(10) 0.0231(11) 0.0269(11) 0.0087(9) 0.0002(9) 0.0046(9)
C12 0.0344(13) 0.0274(13) 0.0359(13) 0.0145(11) 0.0032(11) 0.0106(10)

loop_
_atom_type_symbol
_atom_type_description
_atom_type_scat_dispersion_real
_atom_type_scat_dispersion_imag
_atom_type_scat_source
C C 0.0033 0.0016 'International Tables Vol C Tables 4.2.6.8 and 6.1.1.4'
H H 0.0000 0.0000 'International Tables Vol C Tables 4.2.6.8 and 6.1.1.4'
N N 0.0061 0.0033 'International Tables Vol C Tables 4.2.6.8 and 6.1.1.4'
P P 0.1023 0.0942 'International Tables Vol C Tables 4.2.6.8 and 6.1.1.4'
Te Te -0.5308 1.6751 'International Tables Vol C Tables 4.2.6.8 and 6.1.1.4'
Pd Pd -0.9988 1.0072 'International Tables Vol C Tables 4.2.6.8 and 6.1.1.4'

loop_
_geom_angle_atom_site_label_1
_geom_angle_atom_site_label_2
_geom_angle_atom_site_label_3
_geom_angle
_geom_angle_site_symmetry_1
_geom_angle_site_symmetry_3
_geom_angle_publ_flag
P2 Pd1 P2 180.0 . 2_666 ?
P2 Pd1 Te1 89.98(4) . 2_666 ?
P2 Pd1 Te1 90.02(4) 2_666 2_666 ?
P2 Pd1 Te1 90.02(4) . . ?
P2 Pd1 Te1 89.98(4) 2_666 . ?
Te1 Pd1 Te1 180.0 2_666 . ?
P1 Te1 Pd1 92.72(3) . . ?
N1 P1 C5 111.88(11) . . ?
N1 P1 C2 109.88(11) . . ?
C5 P1 C2 105.28(12) . . ?
N1 P1 Te1 111.12(7) . . ?
C5 P1 Te1 108.69(9) . . ?
C2 P1 Te1 109.82(9) . . ?
C3 C2 C1 111.1(2) . . ?
C3 C2 P1 110.47(17) . . ?
C1 C2 P1 112.10(18) . . ?
C6 C5 C4 111.0(2) . . ?
C6 C5 P1 112.05(18) . . ?
C4 C5 P1 110.1(2) . . ?
P1 N1 P2 123.35(12) . . ?
N1 P2 C8 102.49(10) . . ?
N1 P2 C11 105.77(11) . . ?
C8 P2 C11 103.82(11) . . ?
N1 P2 Pd1 116.37(8) . . ?
C8 P2 Pd1 116.86(8) . . ?
C11 P2 Pd1 110.23(8) . . ?
C7 C8 C9 110.1(2) . . ?
C7 C8 P2 110.70(15) . . ?
C9 C8 P2 111.47(16) . . ?
C12 C11 C10 109.4(2) . . ?
C12 C11 P2 114.77(17) . . ?
C10 C11 P2 110.63(16) . . ?

loop_
_geom_bond_atom_site_label_1
_geom_bond_atom_site_label_2
_geom_bond_distance
_geom_bond_site_symmetry_2
_geom_bond_publ_flag
Pd1 P2 2.3455(13) . ?
Pd1 P2 2.3455(13) 2_666 ?
Pd1 Te1 2.6035(7) 2_666 ?
Pd1 Te1 2.6035(7) . ?
Te1 P1 2.4501(13) . ?
P1 N1 1.5861(19) . ?
P1 C5 1.838(3) . ?
P1 C2 1.839(2) . ?
C1 C2 1.526(3) . ?
C2 C3 1.523(4) . ?
C4 C5 1.534(4) . ?
C5 C6 1.527(4) . ?
N1 P2 1.646(2) . ?
P2 C8 1.855(2) . ?
P2 C11 1.860(2) . ?
C7 C8 1.528(3) . ?
C8 C9 1.535(3) . ?
C10 C11 1.537(4) . ?
C11 C12 1.527(3) . ?
